data_1516780
loop_
_publ_author_name
'Yang, Limin'
'Wang, Fei'
'Lee, Richmond'
'Lv, Yunbo'
'Huang, Kuo-Wei'
'Zhong, Guofu'

_publ_section_title
;
 Asymmetric NHC-Catalyzed Aza-Diels-Alder Reactions: Highly
 Enantioselective Route to \a-Amino Acid Derivatives and DFT Calculations.
;
_journal_issue 15
_journal_name_full 'Organic letters'
_journal_page_first 3872
_journal_page_last 3875
_journal_paper_doi 10.1021/ol501424f
_journal_volume 16
_journal_year 2014
_chemical_absolute_configuration ad
_chemical_formula_moiety 'C26 H19 Br N2 O2'
_chemical_formula_sum 'C26 H19 Br N2 O2'
_chemical_formula_weight 471.34
_chemical_name_systematic
;

 ?

;
_space_group_IT_number 4
_symmetry_cell_setting monoclinic
_symmetry_space_group_name_Hall 'P 2yb'
_symmetry_space_group_name_H-M 'P 1 21 1'
_atom_sites_solution_hydrogens geom
_atom_sites_solution_primary direct
_atom_sites_solution_secondary difmap
_audit_creation_method SHELXL-97
_cell_angle_alpha 90.00
_cell_angle_beta 92.792(2)
_cell_angle_gamma 90.00
_cell_formula_units_Z 2
_cell_length_a 11.2046(5)
_cell_length_b 5.9421(2)
_cell_length_c 15.3755(7)
_cell_measurement_reflns_used 5559
_cell_measurement_temperature 173(2)
_cell_measurement_theta_max 27.93
_cell_measurement_theta_min 2.20
_cell_volume 1022.47(7)
_computing_cell_refinement 'Bruker SMART'
_computing_data_collection 'Bruker SMART'
_computing_data_reduction 'Bruker SAINT'
_computing_molecular_graphics 'Bruker SHELXTL'
_computing_publication_material 'Bruker SHELXTL'
_computing_structure_refinement 'SHELXL-97 (Sheldrick, 1997)'
_computing_structure_solution 'SHELXS-97 (Sheldrick, 1990)'
_diffrn_ambient_temperature 173(2)
_diffrn_measured_fraction_theta_full 0.995
_diffrn_measured_fraction_theta_max 0.995
_diffrn_measurement_device_type 'CCD area detector'
_diffrn_measurement_method 'phi and omega scans'
_diffrn_radiation_monochromator graphite
_diffrn_radiation_source 'fine-focus sealed tube'
_diffrn_radiation_type MoK\a
_diffrn_radiation_wavelength 0.71073
_diffrn_reflns_av_R_equivalents 0.0351
_diffrn_reflns_av_sigmaI/netI 0.0609
_diffrn_reflns_limit_h_max 16
_diffrn_reflns_limit_h_min -16
_diffrn_reflns_limit_k_max 8
_diffrn_reflns_limit_k_min -7
_diffrn_reflns_limit_l_max 22
_diffrn_reflns_limit_l_min -22
_diffrn_reflns_number 17068
_diffrn_reflns_theta_full 31.57
_diffrn_reflns_theta_max 31.57
_diffrn_reflns_theta_min 1.82
_exptl_absorpt_coefficient_mu 2.037
_exptl_absorpt_correction_T_max 0.8540
_exptl_absorpt_correction_T_min 0.4962
_exptl_absorpt_correction_type multi-scan
_exptl_absorpt_process_details sadabs
_exptl_crystal_colour colourless
_exptl_crystal_density_diffrn 1.531
_exptl_crystal_density_method 'not measured'
_exptl_crystal_description plate
_exptl_crystal_F_000 480
_exptl_crystal_size_max 0.40
_exptl_crystal_size_mid 0.30
_exptl_crystal_size_min 0.08
_refine_diff_density_max 0.451
_refine_diff_density_min -0.412
_refine_diff_density_rms 0.098
_refine_ls_abs_structure_details 'Flack H D (1983), Acta Cryst. A39, 876-881'
_refine_ls_abs_structure_Flack 0.003(9)
_refine_ls_extinction_method none
_refine_ls_goodness_of_fit_ref 1.080
_refine_ls_hydrogen_treatment constr
_refine_ls_matrix_type full
_refine_ls_number_parameters 280
_refine_ls_number_reflns 5986
_refine_ls_number_restraints 1
_refine_ls_restrained_S_all 1.079
_refine_ls_R_factor_all 0.0573
_refine_ls_R_factor_gt 0.0369
_refine_ls_shift/su_max 0.001
_refine_ls_shift/su_mean 0.000
_refine_ls_structure_factor_coef Fsqd
_refine_ls_weighting_details 'calc w=1/[\s^2^(Fo^2^)+(0.0638P)^2^+0.0000P] where P=(Fo^2^+2Fc^2^)/3'
_refine_ls_weighting_scheme calc
_refine_ls_wR_factor_gt 0.0917
_refine_ls_wR_factor_ref 0.1237
_reflns_number_gt 4672
_reflns_number_total 5986
_reflns_threshold_expression >2sigma(I)
_cod_data_source_file ol501424f_si_001.cif
_cod_data_source_block zgf62
_cod_depositor_comments
;
The following automatic conversions were performed:

'_symmetry_cell_setting' value 'Monoclinic' changed to 'monoclinic'
according to
/usr/data/users/saulius/crontab/automatic-downloads/rss-feeds/ACS/lib/dictionaries/cif_core.dic
dictionary named 'cif_core.dic' version 2.4.2 from 2011-04-26.

Automatic conversion script
Id: cif_fix_values 2281 2013-09-26 08:29:07Z andrius 

 Adding full bibliography for 1516780.cif.
;
_cod_original_sg_symbol_H-M P2(1)
_cod_database_code 1516780

loop_
_symmetry_equiv_pos_as_xyz
'x, y, z'
'-x, y+1/2, -z'

loop_
_atom_site_label
_atom_site_type_symbol
_atom_site_fract_x
_atom_site_fract_y
_atom_site_fract_z
_atom_site_U_iso_or_equiv
_atom_site_adp_type
_atom_site_occupancy
_atom_site_symmetry_multiplicity
_atom_site_calc_flag
_atom_site_refinement_flags
Br1 Br 1.38074(3) -0.00674(9) 0.48012(2) 0.04833(13) Uani 1 1 d .
C1 C 0.6650(2) -0.0430(5) 0.01044(18) 0.0215(5) Uani 1 1 d .
H1 H 0.6889 -0.1277 0.0607 0.026 Uiso 1 1 calc R
C2 C 0.5813(2) -0.1278(5) -0.04861(19) 0.0217(5) Uani 1 1 d .
H2 H 0.5479 -0.2721 -0.0390 0.026 Uiso 1 1 calc R
C3 C 0.5434(2) -0.0040(6) -0.12404(15) 0.0213(4) Uani 1 1 d .
C4 C 0.4556(2) -0.0867(5) -0.18501(19) 0.0262(6) Uani 1 1 d .
H4 H 0.4200 -0.2294 -0.1758 0.031 Uiso 1 1 calc R
C5 C 0.4213(3) 0.0364(6) -0.2569(2) 0.0327(7) Uani 1 1 d .
H5 H 0.3623 -0.0210 -0.2975 0.039 Uiso 1 1 calc R
C6 C 0.4737(3) 0.2507(6) -0.2713(2) 0.0309(6) Uani 1 1 d .
H6 H 0.4494 0.3358 -0.3214 0.037 Uiso 1 1 calc R
C7 C 0.5589(3) 0.3345(5) -0.21348(19) 0.0254(6) Uani 1 1 d .
H7 H 0.5936 0.4774 -0.2238 0.031 Uiso 1 1 calc R
C8 C 0.5960(2) 0.2101(5) -0.13824(17) 0.0200(5) Uani 1 1 d .
C9 C 0.6830(2) 0.2939(5) -0.07722(17) 0.0198(5) Uani 1 1 d .
H9 H 0.7191 0.4359 -0.0869 0.024 Uiso 1 1 calc R
C10 C 0.7163(2) 0.1724(5) -0.00371(18) 0.0195(5) Uani 1 1 d .
C11 C 0.7960(2) 0.2691(4) 0.06397(18) 0.0200(5) Uani 1 1 d .
C12 C 0.9331(3) 0.5671(5) 0.09444(19) 0.0231(6) Uani 1 1 d .
C13 C 0.9743(2) 0.4289(4) 0.17317(18) 0.0210(5) Uani 1 1 d .
H13 H 1.0000 0.5353 0.2209 0.025 Uiso 1 1 calc R
C14 C 1.0831(2) 0.2842(5) 0.15132(18) 0.0241(5) Uani 1 1 d .
H14A H 1.0552 0.1497 0.1182 0.029 Uiso 1 1 calc R
H14B H 1.1353 0.3720 0.1138 0.029 Uiso 1 1 calc R
C15 C 1.1540(2) 0.2108(5) 0.23135(17) 0.0202(5) Uani 1 1 d .
C16 C 1.2356(2) 0.3575(5) 0.27222(19) 0.0254(6) Uani 1 1 d .
H16 H 1.2470 0.5026 0.2480 0.031 Uiso 1 1 calc R
C17 C 1.3002(3) 0.2965(6) 0.3472(2) 0.0291(6) Uani 1 1 d .
H17 H 1.3549 0.3991 0.3748 0.035 Uiso 1 1 calc R
C18 C 1.2844(3) 0.0853(5) 0.3814(2) 0.0278(6) Uani 1 1 d .
C19 C 1.2026(3) -0.0629(5) 0.3436(2) 0.0272(6) Uani 1 1 d .
H19 H 1.1904 -0.2066 0.3687 0.033 Uiso 1 1 calc R
C20 C 1.1387(2) 0.0011(6) 0.26850(16) 0.0240(5) Uani 1 1 d .
H20 H 1.0830 -0.1012 0.2418 0.029 Uiso 1 1 calc R
C21 C 0.8703(2) 0.2113(5) 0.28733(17) 0.0222(5) Uani 1 1 d .
C22 C 0.9153(3) 0.3332(6) 0.3576(2) 0.0324(7) Uani 1 1 d .
H22 H 0.9526 0.4744 0.3487 0.039 Uiso 1 1 calc R
C23 C 0.9065(3) 0.2510(7) 0.4416(2) 0.0394(8) Uani 1 1 d .
H23 H 0.9383 0.3358 0.4897 0.047 Uiso 1 1 calc R
C24 C 0.8523(3) 0.0478(6) 0.4556(2) 0.0381(8) Uani 1 1 d .
H24 H 0.8448 -0.0068 0.5131 0.046 Uiso 1 1 calc R
C25 C 0.8090(3) -0.0753(6) 0.3855(2) 0.0371(8) Uani 1 1 d .
H25 H 0.7734 -0.2179 0.3949 0.045 Uiso 1 1 calc R
C26 C 0.8161(2) 0.0043(7) 0.30108(18) 0.0296(6) Uani 1 1 d .
H26 H 0.7843 -0.0814 0.2532 0.036 Uiso 1 1 calc R
N1 N 0.8727(2) 0.3005(4) 0.20208(15) 0.0219(5) Uani 1 1 d .
N2 N 0.80784(19) 0.1817(4) 0.13965(15) 0.0211(4) Uani 1 1 d .
O1 O 0.84449(16) 0.4769(4) 0.04183(12) 0.0236(4) Uani 1 1 d .
O2 O 0.9743(2) 0.7446(3) 0.07555(15) 0.0336(5) Uani 1 1 d .

loop_
_atom_site_aniso_label
_atom_site_aniso_U_11
_atom_site_aniso_U_22
_atom_site_aniso_U_33
_atom_site_aniso_U_23
_atom_site_aniso_U_13
_atom_site_aniso_U_12
Br1 0.04341(19) 0.0671(3) 0.03336(17) -0.00240(19) -0.00961(12) 0.0124(2)
C1 0.0212(11) 0.0179(14) 0.0256(12) 0.0007(11) 0.0035(9) 0.0028(10)
C2 0.0206(12) 0.0166(12) 0.0283(14) -0.0014(11) 0.0057(10) -0.0027(10)
C3 0.0165(9) 0.0225(12) 0.0254(11) -0.0010(14) 0.0061(8) 0.0006(12)
C4 0.0206(12) 0.0287(15) 0.0296(15) -0.0043(11) 0.0042(11) -0.0049(10)
C5 0.0243(13) 0.042(2) 0.0313(14) -0.0017(14) -0.0011(10) -0.0046(13)
C6 0.0261(14) 0.0406(18) 0.0257(14) 0.0081(13) -0.0010(11) -0.0010(12)
C7 0.0230(13) 0.0276(15) 0.0260(14) 0.0039(11) 0.0035(10) -0.0003(10)
C8 0.0176(11) 0.0212(13) 0.0216(12) -0.0003(10) 0.0050(9) 0.0011(9)
C9 0.0181(11) 0.0181(12) 0.0237(12) -0.0003(10) 0.0054(9) -0.0010(9)
C10 0.0163(11) 0.0184(12) 0.0241(13) -0.0006(10) 0.0047(9) 0.0012(9)
C11 0.0189(11) 0.0167(13) 0.0245(12) -0.0013(10) 0.0033(9) 0.0024(9)
C12 0.0227(12) 0.0216(14) 0.0252(13) -0.0009(10) 0.0018(10) -0.0017(9)
C13 0.0196(11) 0.0189(13) 0.0247(13) -0.0001(9) 0.0025(9) -0.0016(9)
C14 0.0233(12) 0.0262(14) 0.0232(13) 0.0015(11) 0.0055(10) 0.0013(11)
C15 0.0178(11) 0.0200(13) 0.0231(12) -0.0025(10) 0.0052(9) 0.0019(9)
C16 0.0231(13) 0.0217(14) 0.0321(15) -0.0043(12) 0.0064(11) -0.0043(10)
C17 0.0246(13) 0.0317(16) 0.0309(15) -0.0100(12) 0.0023(11) -0.0030(12)
C18 0.0238(13) 0.0361(16) 0.0237(14) -0.0029(11) 0.0018(11) 0.0067(11)
C19 0.0338(14) 0.0204(15) 0.0275(14) 0.0010(10) 0.0039(11) 0.0024(10)
C20 0.0239(11) 0.0201(12) 0.0279(12) -0.0037(13) 0.0002(9) -0.0032(12)
C21 0.0177(11) 0.0278(14) 0.0212(12) 0.0018(11) 0.0036(9) 0.0025(10)
C22 0.0362(16) 0.0349(18) 0.0265(15) -0.0038(13) 0.0065(12) -0.0106(13)
C23 0.0421(18) 0.053(2) 0.0236(15) -0.0058(15) 0.0031(13) -0.0099(16)
C24 0.0388(16) 0.052(2) 0.0235(13) 0.0089(14) 0.0023(12) -0.0025(14)
C25 0.0387(17) 0.039(2) 0.0333(16) 0.0131(13) 0.0001(13) -0.0072(13)
C26 0.0307(13) 0.0320(15) 0.0261(12) 0.0058(16) -0.0007(10) -0.0052(15)
N1 0.0218(10) 0.0232(11) 0.0209(11) 0.0008(9) 0.0035(8) -0.0050(9)
N2 0.0183(10) 0.0225(12) 0.0227(11) -0.0009(9) 0.0031(8) -0.0029(8)
O1 0.0247(8) 0.0187(9) 0.0271(9) 0.0047(9) -0.0011(6) -0.0031(8)
O2 0.0368(12) 0.0222(11) 0.0411(13) 0.0082(9) -0.0043(9) -0.0086(9)

loop_
_atom_type_symbol
_atom_type_description
_atom_type_scat_dispersion_real
_atom_type_scat_dispersion_imag
_atom_type_scat_source
C C 0.0033 0.0016 'International Tables Vol C Tables 4.2.6.8 and 6.1.1.4'
H H 0.0000 0.0000 'International Tables Vol C Tables 4.2.6.8 and 6.1.1.4'
N N 0.0061 0.0033 'International Tables Vol C Tables 4.2.6.8 and 6.1.1.4'
O O 0.0106 0.0060 'International Tables Vol C Tables 4.2.6.8 and 6.1.1.4'
Br Br -0.2901 2.4595 'International Tables Vol C Tables 4.2.6.8 and 6.1.1.4'

loop_
_geom_angle_atom_site_label_1
_geom_angle_atom_site_label_2
_geom_angle_atom_site_label_3
_geom_angle
C2 C1 C10 119.8(3)
C2 C1 H1 120.1
C10 C1 H1 120.1
C1 C2 C3 121.3(3)
C1 C2 H2 119.4
C3 C2 H2 119.4
C4 C3 C2 122.2(3)
C4 C3 C8 119.3(3)
C2 C3 C8 118.6(2)
C5 C4 C3 120.7(3)
C5 C4 H4 119.7
C3 C4 H4 119.7
C4 C5 C6 120.2(3)
C4 C5 H5 119.9
C6 C5 H5 119.9
C7 C6 C5 120.3(3)
C7 C6 H6 119.8
C5 C6 H6 119.8
C6 C7 C8 120.6(3)
C6 C7 H7 119.7
C8 C7 H7 119.7
C9 C8 C7 121.6(2)
C9 C8 C3 119.4(2)
C7 C8 C3 119.0(2)
C10 C9 C8 120.8(2)
C10 C9 H9 119.6
C8 C9 H9 119.6
C9 C10 C1 120.1(2)
C9 C10 C11 120.8(2)
C1 C10 C11 118.9(2)
N2 C11 O1 123.9(2)
N2 C11 C10 121.6(2)
O1 C11 C10 114.0(2)
O2 C12 O1 118.9(3)
O2 C12 C13 124.5(3)
O1 C12 C13 116.5(2)
N1 C13 C12 108.4(2)
N1 C13 C14 114.3(2)
C12 C13 C14 109.9(2)
N1 C13 H13 108.0
C12 C13 H13 108.0
C14 C13 H13 108.0
C15 C14 C13 112.1(2)
C15 C14 H14A 109.2
C13 C14 H14A 109.2
C15 C14 H14B 109.2
C13 C14 H14B 109.2
H14A C14 H14B 107.9
C20 C15 C16 118.0(3)
C20 C15 C14 122.0(2)
C16 C15 C14 120.0(3)
C17 C16 C15 121.3(3)
C17 C16 H16 119.4
C15 C16 H16 119.4
C18 C17 C16 119.2(3)
C18 C17 H17 120.4
C16 C17 H17 120.4
C17 C18 C19 121.0(3)
C17 C18 Br1 119.3(2)
C19 C18 Br1 119.6(2)
C18 C19 C20 118.9(3)
C18 C19 H19 120.5
C20 C19 H19 120.5
C19 C20 C15 121.5(3)
C19 C20 H20 119.2
C15 C20 H20 119.2
C22 C21 C26 119.4(3)
C22 C21 N1 120.5(3)
C26 C21 N1 120.0(2)
C21 C22 C23 120.4(3)
C21 C22 H22 119.8
C23 C22 H22 119.8
C24 C23 C22 120.4(3)
C24 C23 H23 119.8
C22 C23 H23 119.8
C25 C24 C23 119.2(3)
C25 C24 H24 120.4
C23 C24 H24 120.4
C24 C25 C26 121.3(3)
C24 C25 H25 119.4
C26 C25 H25 119.4
C25 C26 C21 119.2(3)
C25 C26 H26 120.4
C21 C26 H26 120.4
N2 N1 C21 115.0(2)
N2 N1 C13 116.8(2)
C21 N1 C13 121.9(2)
C11 N2 N1 117.2(2)
C12 O1 C11 119.0(2)

loop_
_geom_bond_atom_site_label_1
_geom_bond_atom_site_label_2
_geom_bond_distance
Br1 C18 1.899(3)
C1 C2 1.369(4)
C1 C10 1.424(4)
C1 H1 0.9500
C2 C3 1.421(4)
C2 H2 0.9500
C3 C4 1.414(4)
C3 C8 1.423(4)
C4 C5 1.365(4)
C4 H4 0.9500
C5 C6 1.424(5)
C5 H5 0.9500
C6 C7 1.366(4)
C6 H6 0.9500
C7 C8 1.418(4)
C7 H7 0.9500
C8 C9 1.411(4)
C9 C10 1.377(4)
C9 H9 0.9500
C10 C11 1.456(4)
C11 N2 1.276(4)
C11 O1 1.398(3)
C12 O2 1.193(3)
C12 O1 1.359(3)
C12 C13 1.516(4)
C13 N1 1.457(3)
C13 C14 1.543(4)
C13 H13 1.0000
C14 C15 1.497(4)
C14 H14A 0.9900
C14 H14B 0.9900
C15 C20 1.385(4)
C15 C16 1.391(4)
C16 C17 1.379(4)
C16 H16 0.9500
C17 C18 1.376(5)
C17 H17 0.9500
C18 C19 1.379(4)
C19 C20 1.382(4)
C19 H19 0.9500
C20 H20 0.9500
C21 C22 1.376(4)
C21 C26 1.392(5)
C21 N1 1.415(3)
C22 C23 1.388(5)
C22 H22 0.9500
C23 C24 1.373(5)
C23 H23 0.9500
C24 C25 1.371(5)
C24 H24 0.9500
C25 C26 1.387(4)
C25 H25 0.9500
C26 H26 0.9500
N1 N2 1.371(3)
